data_2011830
loop_
_publ_author_name
'Suescun, Leopoldo'
'Mombr\'u, Alvaro W.'
'Mariezcurrena, Ra\'ul A.'
'Davyt, Danilo'
'Fern\'andez, Rafael'
'Manta, Eduardo'

_publ_section_title
;
 Two natural products from the algae <i>Laurencia scoparia</i>
;
_journal_issue 3
_journal_name_full 'Acta Crystallographica Section C'
_journal_page_first 286
_journal_page_last 288
_journal_paper_doi 10.1107/S0108270100017935
_journal_volume 57
_journal_year 2001
_chemical_formula_moiety 'C15 H23 Br O2'
_chemical_formula_sum 'C15 H23 Br O2'
_chemical_formula_weight 315.25
_chemical_name_common isorigidol
_chemical_name_systematic
;
 ?
;
_space_group_IT_number 19
_symmetry_cell_setting orthorhombic
_symmetry_space_group_name_Hall 'P 2ac 2ab'
_symmetry_space_group_name_H-M 'P 21 21 21'
_audit_creation_method SHELXL-97
_cell_angle_alpha 90.00
_cell_angle_beta 90.00
_cell_angle_gamma 90.00
_cell_formula_units_Z 8
_cell_length_a 11.872(5)
_cell_length_b 11.897(4)
_cell_length_c 21.575(4)
_cell_measurement_reflns_used 25
_cell_measurement_temperature 273(2)
_cell_measurement_theta_max 11.40
_cell_measurement_theta_min 7.53
_cell_volume 3047.3(17)
_computing_cell_refinement 'MSC/AFC Diffractometer Control Software'
_computing_data_collection
;MSC/AFC Diffractometer Control Software (Molecular Structure Corporation,
 1993)
;
_computing_data_reduction 'MSC/AFC Diffractometer Control Software'
_computing_molecular_graphics 'ZORTEP (Zsolnai & Pritzkow, 1995)'
_computing_publication_material 'PLATON98 (Spek, 1990)'
_computing_structure_refinement 'SHELXL97 (Sheldrick, 1997)'
_computing_structure_solution 'SHELXS97 (Sheldrick, 1990)'
_diffrn_ambient_temperature 273(2)
_diffrn_measured_fraction_theta_full .999
_diffrn_measured_fraction_theta_max .999
_diffrn_measurement_device_type 'Rigaku AFC-7S'
_diffrn_measurement_method \q/2\q
_diffrn_radiation_monochromator graphite
_diffrn_radiation_source 'fine-focus sealed tube'
_diffrn_radiation_type MoK\a
_diffrn_radiation_wavelength .71069
_diffrn_reflns_av_R_equivalents .0290
_diffrn_reflns_av_sigmaI/netI .0929
_diffrn_reflns_limit_h_max 15
_diffrn_reflns_limit_h_min -1
_diffrn_reflns_limit_k_max 15
_diffrn_reflns_limit_k_min -1
_diffrn_reflns_limit_l_max 28
_diffrn_reflns_limit_l_min 0
_diffrn_reflns_number 4662
_diffrn_reflns_theta_full 27.50
_diffrn_reflns_theta_max 27.50
_diffrn_reflns_theta_min 2.42
_diffrn_standards_decay_% 0
_diffrn_standards_interval_count 150
_diffrn_standards_number 3
_exptl_absorpt_coefficient_mu 2.691
_exptl_absorpt_correction_T_max .721
_exptl_absorpt_correction_T_min .577
_exptl_absorpt_correction_type '\y scan'
_exptl_absorpt_process_details '(North et al., 1968; Molecular Structure Corporation, 1993)'
_exptl_crystal_colour colourless
_exptl_crystal_density_diffrn 1.374
_exptl_crystal_density_method 'not measured'
_exptl_crystal_description parallelepiped
_exptl_crystal_F_000 1312
_exptl_crystal_size_max .23
_exptl_crystal_size_mid .17
_exptl_crystal_size_min .13
_refine_diff_density_max .422
_refine_diff_density_min -.596
_refine_ls_abs_structure_details 'Flack (1983)'
_refine_ls_abs_structure_Flack -.011(11)
_refine_ls_extinction_coef .0032(3)
_refine_ls_extinction_method SHELXL97
_refine_ls_goodness_of_fit_ref .941
_refine_ls_hydrogen_treatment constr
_refine_ls_matrix_type full
_refine_ls_number_parameters 336
_refine_ls_number_reflns 4525
_refine_ls_number_restraints 0
_refine_ls_restrained_S_all .941
_refine_ls_R_factor_all .117
_refine_ls_R_factor_gt .034
_refine_ls_shift/su_max .001
_refine_ls_shift/su_mean .000
_refine_ls_structure_factor_coef Fsqd
_refine_ls_weighting_details 'w = 1/[\s^2^(Fo^2^)+(0.0373P)^2^] where P = (Fo^2^+2Fc^2^)/3'
_refine_ls_weighting_scheme calc
_refine_ls_wR_factor_ref .094
_reflns_number_gt 2442
_reflns_number_total 4525
_reflns_threshold_expression I>2\s(I)
_cod_data_source_file sx1116.cif
_cod_data_source_block V
_cod_original_cell_volume 3047.2(17)
_cod_database_code 2011830
_cod_database_fobs_code 2011830

loop_
_symmetry_equiv_pos_as_xyz
'x, y, z'
'-x+1/2, -y, z+1/2'
'-x, y+1/2, -z+1/2'
'x+1/2, -y+1/2, -z'

loop_
_atom_site_label
_atom_site_fract_x
_atom_site_fract_y
_atom_site_fract_z
_atom_site_U_iso_or_equiv
_atom_site_adp_type
_atom_site_calc_flag
_atom_site_refinement_flags
_atom_site_occupancy
_atom_site_disorder_assembly
_atom_site_disorder_group
_atom_site_type_symbol
Br8A .58034(5) .47646(5) .53216(3) .05415(18) Uani d . 1 . . Br
O3A .4047(3) 1.0610(3) .62965(18) .0606(11) Uani d . 1 . . O
H3A .3891 .9966 .6403 .091 Uiso calc R 1 . . H
O9A .6136(3) .6019(3) .40352(15) .0513(10) Uani d . 1 . . O
H9A .6338 .5360 .4037 .077 Uiso calc R 1 . . H
C1A .6465(4) .9110(4) .6057(2) .0428(13) Uani d . 1 . . C
H1A .7082 .8875 .6289 .051 Uiso calc R 1 . . H
C2A .5969(4) 1.0066(4) .6217(2) .0446(14) Uani d . 1 . . C
H2A .6250 1.0439 .6564 .053 Uiso calc R 1 . . H
C3A .5005(4) 1.0589(4) .5890(2) .0425(13) Uani d . 1 . . C
C31A .5238(6) 1.1842(4) .5752(3) .0680(18) Uani d . 1 . . C
H31A .4624 1.2148 .5517 .102 Uiso calc R 1 . . H
H31B .5922 1.1909 .5518 .102 Uiso calc R 1 . . H
H31C .5312 1.2246 .6135 .102 Uiso calc R 1 . . H
C4A .4739(4) .9967(4) .5284(2) .0439(13) Uani d . 1 . . C
H4A .3975 1.0138 .5156 .053 Uiso calc R 1 . . H
H4B .5247 1.0221 .4961 .053 Uiso calc R 1 . . H
C5A .4866(4) .8702(4) .5372(2) .0359(11) Uani d . 1 . . C
H5A .4628 .8320 .4997 .043 Uiso calc R 1 . . H
H5B .4381 .8457 .5707 .043 Uiso calc R 1 . . H
C6A .6094(4) .8373(4) .5520(2) .0323(11) Uani d . 1 . . C
C7A .6196(4) .7094(4) .57085(19) .0362(12) Uani d . 1 . . C
C71A .5430(5) .6826(5) .6264(2) .0523(15) Uani d . 1 . . C
H71A .5602 .6088 .6418 .078 Uiso calc R 1 . . H
H71B .4656 .6852 .6135 .078 Uiso calc R 1 . . H
H71C .5553 .7369 .6586 .078 Uiso calc R 1 . . H
C72A .7412(4) .6803(5) .5899(2) .0508(15) Uani d . 1 . . C
H72A .7558 .7091 .6307 .076 Uiso calc R 1 . . H
H72B .7929 .7135 .5610 .076 Uiso calc R 1 . . H
H72C .7507 .6002 .5899 .076 Uiso calc R 1 . . H
C8A .5832(5) .6394(4) .51380(19) .0387(12) Uani d . 1 . . C
H8A .5065 .6621 .5028 .046 Uiso calc R 1 . . H
C9A .6568(4) .6577(4) .4577(2) .0396(12) Uani d . 1 . . C
H9C .7338 .6324 .4662 .047 Uiso calc R 1 . . H
C10A .6567(5) .7810(4) .4408(2) .0487(14) Uani d . 1 . . C
H10A .5832 .8008 .4245 .058 Uiso calc R 1 . . H
H10B .7117 .7937 .4083 .058 Uiso calc R 1 . . H
C11A .6835(4) .8573(4) .4952(2) .0417(13) Uani d . 1 . . C
C12A .7624(5) .9339(5) .4917(3) .0620(17) Uani d . 1 . . C
H12A .8034 .9425 .4552 .074 Uiso calc R 1 . . H
H12B .7774 .9798 .5256 .074 Uiso calc R 1 . . H
Br8B .79350(5) .20618(6) .28625(3) .0665(2) Uani d . 1 . . Br
O9B .6791(3) .3822(3) .3761(2) .0606(11) Uani d . 1 . . O
H9B .7452 .3751 .3659 .091 Uiso calc R 1 . . H
O3B .1961(3) .1328(4) .17553(13) .0518(10) Uani d . 1 . . O
H3B .2581 .1164 .1615 .078 Uiso calc R 1 . . H
C1B .3628(4) .0498(4) .2968(2) .0405(13) Uani d . 1 . . C
H1B .3908 -.0166 .3135 .049 Uiso calc R 1 . . H
C2B .2651(4) .0448(4) .2689(2) .0414(13) Uani d . 1 . . C
H2B .2315 -.0254 .2649 .050 Uiso calc R 1 . . H
C3B .2037(4) .1436(5) .2432(2) .0449(13) Uani d . 1 . . C
C31B .0816(4) .1442(6) .2649(2) .0638(17) Uani d . 1 . . C
H31D .0459 .2126 .2517 .096 Uiso calc R 1 . . H
H31E .0793 .1393 .3093 .096 Uiso calc R 1 . . H
H31F .0426 .0811 .2473 .096 Uiso calc R 1 . . H
C4B .2624(4) .2528(5) .2597(2) .0449(14) Uani d . 1 . . C
H4C .2414 .2749 .3014 .054 Uiso calc R 1 . . H
H4D .2382 .3115 .2316 .054 Uiso calc R 1 . . H
C5B .3908(4) .2400(4) .2559(2) .0384(12) Uani d . 1 . . C
H5C .4261 .3123 .2634 .046 Uiso calc R 1 . . H
H5D .4117 .2155 .2146 .046 Uiso calc R 1 . . H
C6B .4339(4) .1537(4) .30408(19) .0322(11) Uani d . 1 . . C
C7B .5630(4) .1234(4) .2932(2) .0365(11) Uani d . 1 . . C
C71B .5808(5) .0801(4) .2262(2) .0471(13) Uani d . 1 . . C
H71D .6536 .0452 .2230 .071 Uiso calc R 1 . . H
H71E .5766 .1420 .1977 .071 Uiso calc R 1 . . H
H71F .5235 .0261 .2162 .071 Uiso calc R 1 . . H
C72B .5992(4) .0296(4) .3382(2) .0484(13) Uani d . 1 . . C
H72D .6799 .0260 .3398 .073 Uiso calc R 1 . . H
H72E .5700 -.0411 .3240 .073 Uiso calc R 1 . . H
H72F .5703 .0454 .3788 .073 Uiso calc R 1 . . H
C8B .6325(4) .2310(4) .3044(2) .0405(12) Uani d . 1 . . C
H8B .6048 .2889 .2759 .049 Uiso calc R 1 . . H
C9B .6225(4) .2765(5) .3699(2) .0443(13) Uani d . 1 . . C
H9D .6524 .2222 .3998 .053 Uiso calc R 1 . . H
C10B .4989(4) .3010(5) .3835(2) .0464(14) Uani d . 1 . . C
H10C .4912 .3200 .4271 .056 Uiso calc R 1 . . H
H10D .4757 .3660 .3596 .056 Uiso calc R 1 . . H
C11B .4211(4) .2042(4) .36888(19) .0373(11) Uani d . 1 . . C
C12B .3443(4) .1731(5) .4090(2) .0545(16) Uani d . 1 . . C
H12C .3377 .2107 .4467 .065 Uiso calc R 1 . . H
H12D .2965 .1135 .3999 .065 Uiso calc R 1 . . H

loop_
_atom_site_aniso_label
_atom_site_aniso_U_11
_atom_site_aniso_U_22
_atom_site_aniso_U_33
_atom_site_aniso_U_12
_atom_site_aniso_U_13
_atom_site_aniso_U_23
Br8A .0738(4) .0342(3) .0544(3) .0041(3) -.0034(3) .0022(3)
O3A .056(3) .055(2) .071(3) .018(2) .017(2) -.003(2)
O9A .066(3) .051(2) .0367(18) -.003(2) -.0029(19) -.0173(18)
C1A .035(3) .046(3) .047(3) .003(3) -.006(3) -.008(3)
C2A .042(3) .045(3) .047(3) -.002(3) .001(3) -.014(2)
C3A .044(3) .029(3) .054(3) .006(3) .010(3) .000(3)
C31A .086(5) .034(3) .084(4) -.006(4) -.005(4) -.002(3)
C4A .042(3) .043(3) .047(3) .010(3) -.005(3) .000(3)
C5A .037(3) .030(3) .041(3) .001(2) -.006(2) -.009(3)
C6A .031(3) .031(3) .036(2) -.003(2) -.002(2) -.005(2)
C7A .038(3) .044(3) .027(2) .008(3) -.004(2) .002(2)
C71A .070(4) .049(3) .038(3) .000(3) .006(3) -.003(3)
C72A .051(3) .056(4) .046(3) .022(3) -.015(3) -.007(3)
C8A .047(3) .032(3) .037(3) .002(3) .002(2) .001(2)
C9A .037(3) .044(3) .038(3) .000(3) .004(2) -.012(2)
C10A .071(4) .041(3) .034(2) -.007(3) .014(3) -.002(2)
C11A .039(3) .034(3) .051(3) .001(3) .007(2) -.002(3)
C12A .059(4) .056(4) .071(4) -.012(4) .018(3) -.011(3)
Br8B .0401(3) .0769(5) .0825(4) -.0080(4) .0145(3) -.0286(4)
O9B .047(2) .052(2) .083(3) -.022(2) .018(2) -.031(2)
O3B .045(2) .077(3) .0330(17) -.002(2) -.0003(17) -.0043(19)
C1B .048(3) .033(3) .041(3) -.010(3) -.006(3) .009(2)
C2B .047(3) .039(3) .038(3) -.012(3) -.001(2) -.003(2)
C3B .038(3) .063(4) .033(3) -.002(3) .000(2) -.008(3)
C31B .041(3) .100(5) .051(3) .000(4) .009(3) -.007(3)
C4B .044(3) .045(3) .046(3) .007(3) -.006(2) .003(3)
C5B .042(3) .034(3) .039(2) .000(3) -.007(2) .005(2)
C6B .036(3) .026(2) .035(2) -.009(2) -.001(2) .006(2)
C7B .042(3) .028(2) .040(3) -.002(2) .000(2) -.004(2)
C71B .056(3) .042(3) .043(3) .003(3) .007(3) -.009(2)
C72B .052(3) .037(3) .057(3) .007(3) -.013(3) .004(3)
C8B .037(3) .038(3) .047(3) -.005(3) .007(2) -.008(2)
C9B .038(3) .047(3) .049(3) -.004(3) -.001(2) -.013(3)
C10B .047(3) .054(4) .038(3) -.018(3) .012(2) -.016(3)
C11B .037(3) .037(3) .037(2) -.004(3) .002(2) .002(2)
C12B .056(3) .067(4) .041(3) -.023(3) .008(3) -.001(3)

loop_
_atom_type_symbol
_atom_type_description
_atom_type_scat_dispersion_real
_atom_type_scat_dispersion_imag
_atom_type_scat_source
C C .0033 .0016 'International Tables Vol C Tables 4.2.6.8 and 6.1.1.4'
H H .0000 .0000 'International Tables Vol C Tables 4.2.6.8 and 6.1.1.4'
O O .0106 .0060 'International Tables Vol C Tables 4.2.6.8 and 6.1.1.4'
Br Br -.2901 2.4595 'International Tables Vol C Tables 4.2.6.8 and 6.1.1.4'

loop_
_geom_angle_atom_site_label_1
_geom_angle_atom_site_label_2
_geom_angle_atom_site_label_3
_geom_angle
C3A O3A H3A 109.5
C9A O9A H9A 109.5
C2A C1A C6A 124.4(5)
C2A C1A H1A 117.8
C6A C1A H1A 117.8
C1A C2A C3A 125.3(5)
C1A C2A H2A 117.3
C3A C2A H2A 117.3
O3A C3A C2A 109.2(4)
O3A C3A C4A 111.4(4)
C2A C3A C4A 111.2(4)
O3A C3A C31A 104.1(4)
C2A C3A C31A 111.1(5)
C4A C3A C31A 109.7(4)
C3A C31A H31A 109.5
C3A C31A H31B 109.5
H31A C31A H31B 109.5
C3A C31A H31C 109.5
H31A C31A H31C 109.5
H31B C31A H31C 109.5
C5A C4A C3A 110.5(4)
C5A C4A H4A 109.5
C3A C4A H4A 109.5
C5A C4A H4B 109.5
C3A C4A H4B 109.5
H4A C4A H4B 108.1
C4A C5A C6A 111.7(4)
C4A C5A H5A 109.3
C6A C5A H5A 109.3
C4A C5A H5B 109.3
C6A C5A H5B 109.3
H5A C5A H5B 107.9
C1A C6A C11A 110.8(4)
C1A C6A C5A 106.7(4)
C11A C6A C5A 109.8(4)
C1A C6A C7A 109.8(4)
C11A C6A C7A 108.2(4)
C5A C6A C7A 111.7(4)
C71A C7A C72A 107.4(4)
C71A C7A C8A 110.1(4)
C72A C7A C8A 110.6(4)
C71A C7A C6A 110.8(4)
C72A C7A C6A 110.9(4)
C8A C7A C6A 107.0(3)
C7A C71A H71A 109.5
C7A C71A H71B 109.5
H71A C71A H71B 109.5
C7A C71A H71C 109.5
H71A C71A H71C 109.5
H71B C71A H71C 109.5
C7A C72A H72A 109.5
C7A C72A H72B 109.5
H72A C72A H72B 109.5
C7A C72A H72C 109.5
H72A C72A H72C 109.5
H72B C72A H72C 109.5
C9A C8A C7A 113.5(4)
C9A C8A Br8A 108.2(3)
C7A C8A Br8A 111.9(3)
C9A C8A H8A 107.7
C7A C8A H8A 107.7
Br8A C8A H8A 107.7
O9A C9A C8A 112.3(4)
O9A C9A C10A 104.6(4)
C8A C9A C10A 109.4(4)
O9A C9A H9C 110.1
C8A C9A H9C 110.1
C10A C9A H9C 110.1
C9A C10A C11A 113.2(4)
C9A C10A H10A 108.9
C11A C10A H10A 108.9
C9A C10A H10B 108.9
C11A C10A H10B 108.9
H10A C10A H10B 107.7
C12A C11A C10A 121.4(5)
C12A C11A C6A 124.6(5)
C10A C11A C6A 114.0(4)
C11A C12A H12A 120.0
C11A C12A H12B 120.0
H12A C12A H12B 120.0
C9B O9B H9B 109.5
C3B O3B H3B 109.5
C2B C1B C6B 125.6(5)
C2B C1B H1B 117.2
C6B C1B H1B 117.2
C1B C2B C3B 124.7(5)
C1B C2B H2B 117.6
C3B C2B H2B 117.6
O3B C3B C2B 109.4(4)
O3B C3B C4B 109.7(5)
C2B C3B C4B 111.3(4)
O3B C3B C31B 104.3(4)
C2B C3B C31B 110.8(5)
C4B C3B C31B 111.1(5)
C3B C31B H31D 109.5
C3B C31B H31E 109.5
H31D C31B H31E 109.5
C3B C31B H31F 109.5
H31D C31B H31F 109.5
H31E C31B H31F 109.5
C3B C4B C5B 111.0(4)
C3B C4B H4C 109.4
C5B C4B H4C 109.4
C3B C4B H4D 109.4
C5B C4B H4D 109.4
H4C C4B H4D 108.0
C4B C5B C6B 111.0(4)
C4B C5B H5C 109.4
C6B C5B H5C 109.4
C4B C5B H5D 109.4
C6B C5B H5D 109.4
H5C C5B H5D 108.0
C1B C6B C11B 111.3(4)
C1B C6B C5B 106.9(4)
C11B C6B C5B 108.7(4)
C1B C6B C7B 109.7(4)
C11B C6B C7B 108.6(4)
C5B C6B C7B 111.7(4)
C72B C7B C8B 110.7(4)
C72B C7B C71B 108.0(4)
C8B C7B C71B 110.5(4)
C72B C7B C6B 109.9(4)
C8B C7B C6B 107.7(4)
C71B C7B C6B 110.2(4)
C7B C71B H71D 109.5
C7B C71B H71E 109.5
H71D C71B H71E 109.5
C7B C71B H71F 109.5
H71D C71B H71F 109.5
H71E C71B H71F 109.5
C7B C72B H72D 109.5
C7B C72B H72E 109.5
H72D C72B H72E 109.5
C7B C72B H72F 109.5
H72D C72B H72F 109.5
H72E C72B H72F 109.5
C9B C8B C7B 113.6(4)
C9B C8B Br8B 108.3(3)
C7B C8B Br8B 111.3(3)
C9B C8B H8B 107.8
C7B C8B H8B 107.8
Br8B C8B H8B 107.8
O9B C9B C8B 111.4(4)
O9B C9B C10B 105.4(4)
C8B C9B C10B 108.9(4)
O9B C9B H9D 110.4
C8B C9B H9D 110.4
C10B C9B H9D 110.4
C11B C10B C9B 113.8(4)
C11B C10B H10C 108.8
C9B C10B H10C 108.8
C11B C10B H10D 108.8
C9B C10B H10D 108.8
H10C C10B H10D 107.7
C12B C11B C10B 120.2(4)
C12B C11B C6B 124.2(5)
C10B C11B C6B 115.5(4)
C11B C12B H12C 120.0
C11B C12B H12D 120.0
H12C C12B H12D 120.0

loop_
_geom_bond_atom_site_label_1
_geom_bond_atom_site_label_2
_geom_bond_site_symmetry_2
_geom_bond_distance
_geom_bond_publ_flag
Br8A C8A . 1.978(5) ?
O3A C3A . 1.437(6) ?
O3A H3A . .82 ?
O9A C9A . 1.438(5) ?
O9A H9A . .82 ?
C1A C2A . 1.327(7) ?
C1A C6A . 1.517(6) ?
C1A H1A . .93 ?
C2A C3A . 1.482(7) ?
C2A H2A . .93 ?
C3A C4A . 1.535(7) ?
C3A C31A . 1.544(7) ?
C31A H31A . .96 ?
C31A H31B . .96 ?
C31A H31C . .96 ?
C4A C5A . 1.525(6) ?
C4A H4A . .97 ?
C4A H4B . .97 ?
C5A C6A . 1.543(6) ?
C5A H5A . .97 ?
C5A H5B . .97 ?
C6A C11A . 1.527(6) ?
C6A C7A . 1.580(7) ?
C7A C71A . 1.538(6) ?
C7A C72A . 1.541(7) ?
C7A C8A . 1.548(6) ?
C71A H71A . .96 ?
C71A H71B . .96 ?
C71A H71C . .96 ?
C72A H72A . .96 ?
C72A H72B . .96 ?
C72A H72C . .96 ?
C8A C9A . 1.509(6) ?
C8A H8A . .98 ?
C9A C10A . 1.512(7) ?
C9A H9C . .98 ?
C10A C11A . 1.518(7) ?
C10A H10A . .97 ?
C10A H10B . .97 ?
C11A C12A . 1.309(7) ?
C12A H12A . .93 ?
C12A H12B . .93 ?
Br8B C8B . 1.973(5) ?
O9B C9B . 1.432(6) ?
O9B H9B . .82 ?
O3B C3B . 1.468(5) ?
O3B H3B . .82 ?
C1B C2B . 1.308(7) ?
C1B C6B . 1.505(6) ?
C1B H1B . .93 ?
C2B C3B . 1.490(7) ?
C2B H2B . .93 ?
C3B C4B . 1.517(7) ?
C3B C31B . 1.524(7) ?
C31B H31D . .96 ?
C31B H31E . .96 ?
C31B H31F . .96 ?
C4B C5B . 1.534(7) ?
C4B H4C . .97 ?
C4B H4D . .97 ?
C5B C6B . 1.547(6) ?
C5B H5C . .97 ?
C5B H5D . .97 ?
C6B C11B . 1.529(6) ?
C6B C7B . 1.593(7) ?
C7B C72B . 1.540(6) ?
C7B C8B . 1.542(6) ?
C7B C71B . 1.549(6) ?
C71B H71D . .96 ?
C71B H71E . .96 ?
C71B H71F . .96 ?
C72B H72D . .96 ?
C72B H72E . .96 ?
C72B H72F . .96 ?
C8B C9B . 1.518(6) ?
C8B H8B . .98 ?
C9B C10B . 1.524(7) ?
C9B H9D . .98 ?
C10B C11B . 1.509(7) ?
C10B H10C . .97 ?
C10B H10D . .97 ?
C11B C12B . 1.311(6) ?
C12B H12C . .93 ?
C12B H12D . .93 ?

loop_
_geom_hbond_atom_site_label_D
_geom_hbond_atom_site_label_H
_geom_hbond_atom_site_label_A
_geom_hbond_site_symmetry_A
_geom_hbond_distance_DH
_geom_hbond_distance_HA
_geom_hbond_distance_DA
_geom_hbond_angle_DHA
_geom_hbond_publ_flag
O3A H3A O3B 2_565 .82 1.99 2.779(6) 160 yes
O3B H3B O9A 4_645 .82 2.08 2.855(5) 158 yes
O9A H9A O9B . .82 2.00 2.790(5) 162 yes
O9B H9B O3A 3_566 .82 2.04 2.765(5) 147 yes
O9B H9B Br8B . .82 2.70 3.160(4) 117 no

loop_
_geom_torsion_atom_site_label_1
_geom_torsion_atom_site_label_2
_geom_torsion_atom_site_label_3
_geom_torsion_atom_site_label_4
_geom_torsion
C6A C1A C2A C3A -2.2(8)
C1A C2A C3A O3A 115.8(6)
C1A C2A C3A C4A -7.5(7)
C1A C2A C3A C31A -130.0(6)
O3A C3A C4A C5A -82.9(5)
C2A C3A C4A C5A 39.2(6)
C31A C3A C4A C5A 162.4(5)
C3A C4A C5A C6A -64.2(6)
C2A C1A C6A C11A 99.8(6)
C2A C1A C6A C5A -19.7(7)
C2A C1A C6A C7A -140.8(5)
C4A C5A C6A C1A 51.6(5)
C4A C5A C6A C11A -68.5(5)
C4A C5A C6A C7A 171.5(4)
C1A C6A C7A C71A 61.3(5)
C11A C6A C7A C71A -177.7(4)
C5A C6A C7A C71A -56.8(5)
C1A C6A C7A C72A -57.9(5)
C11A C6A C7A C72A 63.1(5)
C5A C6A C7A C72A -176.0(4)
C1A C6A C7A C8A -178.7(4)
C11A C6A C7A C8A -57.7(5)
C5A C6A C7A C8A 63.2(5)
C71A C7A C8A C9A -178.0(4)
C72A C7A C8A C9A -59.4(6)
C6A C7A C8A C9A 61.5(5)
C71A C7A C8A Br8A -55.2(5)
C72A C7A C8A Br8A 63.4(5)
C6A C7A C8A Br8A -175.7(3)
C7A C8A C9A O9A -173.2(4)
Br8A C8A C9A O9A 61.9(5)
C7A C8A C9A C10A -57.5(6)
Br8A C8A C9A C10A 177.6(4)
O9A C9A C10A C11A 171.6(4)
C8A C9A C10A C11A 51.1(6)
C9A C10A C11A C12A 128.1(6)
C9A C10A C11A C6A -53.1(6)
C1A C6A C11A C12A -5.1(7)
C5A C6A C11A C12A 112.4(6)
C7A C6A C11A C12A -125.5(5)
C1A C6A C11A C10A 176.1(4)
C5A C6A C11A C10A -66.3(5)
C7A C6A C11A C10A 55.8(5)
C6B C1B C2B C3B -4.3(8)
C1B C2B C3B O3B 114.9(5)
C1B C2B C3B C4B -6.5(7)
C1B C2B C3B C31B -130.7(5)
O3B C3B C4B C5B -82.0(5)
C2B C3B C4B C5B 39.2(6)
C31B C3B C4B C5B 163.1(4)
C3B C4B C5B C6B -63.7(5)
C2B C1B C6B C11B 100.6(5)
C2B C1B C6B C5B -18.0(6)
C2B C1B C6B C7B -139.2(5)
C4B C5B C6B C1B 50.1(5)
C4B C5B C6B C11B -70.1(5)
C4B C5B C6B C7B 170.1(4)
C1B C6B C7B C72B -56.5(5)
C11B C6B C7B C72B 65.3(5)
C5B C6B C7B C72B -174.9(4)
C1B C6B C7B C8B -177.2(4)
C11B C6B C7B C8B -55.3(5)
C5B C6B C7B C8B 64.5(5)
C1B C6B C7B C71B 62.3(5)
C11B C6B C7B C71B -175.8(4)
C5B C6B C7B C71B -56.0(5)
C72B C7B C8B C9B -58.5(6)
C71B C7B C8B C9B -178.1(4)
C6B C7B C8B C9B 61.6(5)
C72B C7B C8B Br8B 64.0(5)
C71B C7B C8B Br8B -55.5(5)
C6B C7B C8B Br8B -175.9(3)
C7B C8B C9B O9B -174.1(4)
Br8B C8B C9B O9B 61.7(5)
C7B C8B C9B C10B -58.3(6)
Br8B C8B C9B C10B 177.5(4)
O9B C9B C10B C11B 170.2(4)
C8B C9B C10B C11B 50.6(6)
C9B C10B C11B C12B 133.1(5)
C9B C10B C11B C6B -51.0(6)
C1B C6B C11B C12B -11.0(7)
C5B C6B C11B C12B 106.4(6)
C7B C6B C11B C12B -131.9(5)
C1B C6B C11B C10B 173.2(4)
C5B C6B C11B C10B -69.4(5)
C7B C6B C11B C10B 52.3(5)

loop_
_cod_related_entry_id
_cod_related_entry_database
_cod_related_entry_code
1 ChemSpider 9144287
